data_2018515
loop_
_publ_author_name
'Qin, Na'
'Zhao, Chao-Wei'
'Ma, Jian-Ping'
'Liu, Qi-Kui'
'Dong, Yu-Bin'

_publ_section_title
;
 One-dimensional coordination polymers generated from a new triazole
 bridging ligand and Hg<i>X</i>~2~ (<i>X</i> = Cl, Br and I):
 characterization and luminescent properties
;
_journal_coeditor_code WQ3013
_journal_issue 6
_journal_name_full 'Acta Crystallographica Section C'
_journal_page_first m147
_journal_page_last m151
_journal_paper_doi 10.1107/S0108270112017659
_journal_volume 68
_journal_year 2012
_chemical_formula_iupac '[Hg3 Br6 (C18 H14 N6)2], C2 H3 N'
_chemical_formula_moiety 'C36 H28 Br6 Hg3 N12, C2 H3 N'
_chemical_formula_sum 'C38 H31 Br6 Hg3 N13'
_chemical_formula_weight 1750.99
_chemical_name_systematic
;
<i>catena</i>-poly[[tris[dibromidomercury(II)]-bis{\m~3~-4-amino-
5-(pyridin-3-yl)-3-[4-(pyridin-4-yl)phenyl]-4<i>H</i>-1,2,4-triazole}]
acetonitrile monosolvate]
;
_space_group_IT_number 62
_symmetry_cell_setting orthorhombic
_symmetry_space_group_name_Hall '-P 2ac 2n'
_symmetry_space_group_name_H-M 'P n m a'
_atom_sites_solution_hydrogens geom
_atom_sites_solution_primary direct
_atom_sites_solution_secondary difmap
_audit_creation_method SHELXL-97
_cell_angle_alpha 90.00
_cell_angle_beta 90.00
_cell_angle_gamma 90.00
_cell_formula_units_Z 4
_cell_length_a 12.8037(16)
_cell_length_b 27.890(4)
_cell_length_c 13.0245(17)
_cell_measurement_reflns_used 4737
_cell_measurement_temperature 298(2)
_cell_measurement_theta_max 24.217
_cell_measurement_theta_min 2.231
_cell_volume 4651.0(11)
_computing_cell_refinement 'SMART (Bruker, 2003)'
_computing_data_collection 'SMART (Bruker, 2003)'
_computing_data_reduction 'SAINT (Bruker, 2003)'
_computing_molecular_graphics 'SHELXTL (Sheldrick, 2008)'
_computing_publication_material 'SHELXTL (Sheldrick, 2008)'
_computing_structure_refinement 'SHELXL97 (Sheldrick, 2008)'
_computing_structure_solution 'SHELXS97 (Sheldrick, 2008)'
_diffrn_ambient_temperature 298(2)
_diffrn_measured_fraction_theta_full 1.000
_diffrn_measured_fraction_theta_max 1.000
_diffrn_measurement_device_type 'Bruker SMART CCD area-detector'
_diffrn_measurement_method '\f and \w scans'
_diffrn_radiation_monochromator graphite
_diffrn_radiation_source 'fine-focus sealed tube'
_diffrn_radiation_type MoK\a
_diffrn_radiation_wavelength 0.71073
_diffrn_reflns_av_R_equivalents 0.0752
_diffrn_reflns_av_sigmaI/netI 0.0655
_diffrn_reflns_limit_h_max 15
_diffrn_reflns_limit_h_min -10
_diffrn_reflns_limit_k_max 33
_diffrn_reflns_limit_k_min -30
_diffrn_reflns_limit_l_max 15
_diffrn_reflns_limit_l_min -15
_diffrn_reflns_number 23320
_diffrn_reflns_theta_full 25.50
_diffrn_reflns_theta_max 25.50
_diffrn_reflns_theta_min 1.73
_exptl_absorpt_coefficient_mu 15.077
_exptl_absorpt_correction_T_max 0.6605
_exptl_absorpt_correction_T_min 0.1166
_exptl_absorpt_correction_type multi-scan
_exptl_absorpt_process_details '(SADABS; Bruker, 2003)'
_exptl_crystal_colour colourless
_exptl_crystal_density_diffrn 2.501
_exptl_crystal_density_method 'not measured'
_exptl_crystal_description plan
_exptl_crystal_F_000 3200
_exptl_crystal_size_max 0.25
_exptl_crystal_size_mid 0.20
_exptl_crystal_size_min 0.03
_refine_diff_density_max 2.174
_refine_diff_density_min -2.039
_refine_ls_extinction_method none
_refine_ls_goodness_of_fit_ref 1.025
_refine_ls_hydrogen_treatment constr
_refine_ls_matrix_type full
_refine_ls_number_parameters 281
_refine_ls_number_reflns 4422
_refine_ls_number_restraints 0
_refine_ls_restrained_S_all 1.025
_refine_ls_R_factor_all 0.0715
_refine_ls_R_factor_gt 0.0485
_refine_ls_shift/su_max 0.001
_refine_ls_shift/su_mean 0.000
_refine_ls_structure_factor_coef Fsqd
_refine_ls_weighting_details 'calc w=1/[\s^2^(Fo^2^)+(0.0646P)^2^+19.0915P] where P=(Fo^2^+2Fc^2^)/3'
_refine_ls_weighting_scheme calc
_refine_ls_wR_factor_gt 0.1174
_refine_ls_wR_factor_ref 0.1328
_reflns_number_gt 3338
_reflns_number_total 4422
_reflns_threshold_expression I>2sigma(I)
_cod_data_source_file wq3013.cif
_cod_data_source_block II
_cod_original_cell_volume 4651.0(10)
_cod_database_code 2018515
_cod_database_fobs_code 2018515

loop_
_symmetry_equiv_pos_as_xyz
'x, y, z'
'-x+1/2, -y, z+1/2'
'-x, y+1/2, -z'
'x+1/2, -y+1/2, -z+1/2'
'-x, -y, -z'
'x-1/2, y, -z-1/2'
'x, -y-1/2, z'
'-x-1/2, y-1/2, z-1/2'

loop_
_atom_site_type_symbol
_atom_site_label
_atom_site_fract_x
_atom_site_fract_y
_atom_site_fract_z
_atom_site_U_iso_or_equiv
_atom_site_adp_type
_atom_site_calc_flag
_atom_site_refinement_flags
_atom_site_occupancy
_atom_site_symmetry_multiplicity
C C1 0.2547(9) 0.5098(5) 0.3954(8) 0.063(4) Uani d . 1 1
H H1 0.2159 0.5054 0.3358 0.076 Uiso calc R 1 1
C C2 0.3395(9) 0.5395(4) 0.3905(8) 0.058(3) Uani d . 1 1
H H2 0.3574 0.5545 0.3291 0.069 Uiso calc R 1 1
C C3 0.3995(7) 0.5473(4) 0.4794(7) 0.038(2) Uani d . 1 1
C C4 0.3639(8) 0.5246(4) 0.5667(7) 0.046(3) Uani d . 1 1
H H4 0.3976 0.5296 0.6291 0.055 Uiso calc R 1 1
C C5 0.2781(7) 0.4944(4) 0.5621(7) 0.046(3) Uani d . 1 1
H H5 0.2579 0.4785 0.6217 0.055 Uiso calc R 1 1
C C6 0.4918(7) 0.5790(4) 0.4759(6) 0.039(2) Uani d . 1 1
C C7 0.5274(8) 0.5985(4) 0.3854(7) 0.050(3) Uani d . 1 1
H H7 0.4907 0.5924 0.3252 0.061 Uiso calc R 1 1
C C8 0.6158(9) 0.6267(4) 0.3814(7) 0.053(3) Uani d . 1 1
H H8 0.6370 0.6401 0.3194 0.063 Uiso calc R 1 1
C C9 0.6721(7) 0.6348(4) 0.4684(7) 0.042(2) Uani d . 1 1
H H9 0.7324 0.6532 0.4654 0.050 Uiso calc R 1 1
C C10 0.6395(7) 0.6154(4) 0.5627(6) 0.034(2) Uani d . 1 1
C C11 0.5495(7) 0.5878(4) 0.5656(7) 0.035(2) Uani d . 1 1
H H11 0.5270 0.5750 0.6276 0.042 Uiso calc R 1 1
C C12 0.7065(7) 0.6219(4) 0.6518(6) 0.034(2) Uani d . 1 1
C C13 0.7665(7) 0.6386(4) 0.8048(6) 0.035(2) Uani d . 1 1
C C14 0.7750(7) 0.6544(4) 0.9115(6) 0.037(2) Uani d . 1 1
C C15 0.8625(7) 0.6803(4) 0.9401(7) 0.039(2) Uani d . 1 1
H H15 0.9106 0.6886 0.8896 0.047 Uiso calc R 1 1
C C16 0.8097(9) 0.6841(5) 1.1072(8) 0.060(3) Uani d . 1 1
H H16 0.8212 0.6944 1.1742 0.072 Uiso calc R 1 1
C C17 0.7212(9) 0.6592(6) 1.0851(8) 0.069(4) Uani d . 1 1
H H17 0.6739 0.6523 1.1372 0.083 Uiso calc R 1 1
C C18 0.7007(8) 0.6442(4) 0.9860(8) 0.050(3) Uani d . 1 1
H H18 0.6396 0.6278 0.9699 0.061 Uiso calc R 1 1
C C19 0.9133(18) 0.7500 0.638(2) 0.088(7) Uani d S 1 2
C C20 0.943(3) 0.7500 0.531(2) 0.175(17) Uani d S 1 2
H H20A 0.9534 0.7176 0.5080 0.263 Uiso calc PR 0.50 1
H H20B 1.0071 0.7677 0.5224 0.263 Uiso calc PR 0.50 1
H H20C 0.8891 0.7647 0.4906 0.263 Uiso calc PR 0.50 1
Br Br1 0.93810(11) 0.61893(6) 0.37937(9) 0.0699(4) Uani d . 1 1
Br Br2 1.02939(9) 0.52835(5) 0.66479(9) 0.0633(4) Uani d . 1 1
Br Br3 1.11989(15) 0.7500 0.90326(14) 0.0651(5) Uani d S 1 2
Br Br4 1.0444(2) 0.7500 1.25598(15) 0.0980(8) Uani d S 1 2
Hg Hg1 0.91579(3) 0.566873(18) 0.53097(3) 0.05143(17) Uani d . 1 1
Hg Hg2 1.02217(5) 0.7500 1.06911(4) 0.0520(2) Uani d S 1 2
N N1 0.2243(6) 0.4871(3) 0.4787(6) 0.042(2) Uani d . 1 1
N N2 0.8075(6) 0.6138(3) 0.6533(5) 0.0393(19) Uani d . 1 1
N N3 0.8451(6) 0.6236(3) 0.7500(5) 0.0398(19) Uani d . 1 1
N N4 0.6770(5) 0.6370(3) 0.7464(5) 0.0337(18) Uani d . 1 1
N N5 0.5794(6) 0.6554(4) 0.7804(6) 0.046(2) Uani d . 1 1
H H5A 0.5657 0.6828 0.7455 0.069 Uiso d R 1 1
H H5B 0.5300 0.6332 0.7673 0.069 Uiso d R 1 1
N N6 0.8809(7) 0.6939(3) 1.0349(6) 0.043(2) Uani d . 1 1
N N7 0.890(2) 0.7500 0.7162(17) 0.120(8) Uani d S 1 2

loop_
_atom_site_aniso_label
_atom_site_aniso_U_11
_atom_site_aniso_U_22
_atom_site_aniso_U_33
_atom_site_aniso_U_12
_atom_site_aniso_U_13
_atom_site_aniso_U_23
C1 0.057(7) 0.098(11) 0.035(5) -0.031(7) -0.013(5) 0.001(6)
C2 0.075(8) 0.064(9) 0.034(5) -0.028(6) -0.016(5) 0.001(5)
C3 0.037(5) 0.032(6) 0.045(6) 0.003(4) -0.003(4) -0.008(4)
C4 0.051(6) 0.060(8) 0.027(4) 0.002(5) 0.000(4) -0.005(5)
C5 0.039(5) 0.061(8) 0.037(5) -0.009(5) 0.000(4) -0.004(5)
C6 0.038(5) 0.050(7) 0.028(5) 0.001(4) -0.005(4) -0.006(4)
C7 0.050(6) 0.074(9) 0.027(5) -0.009(6) -0.009(4) 0.001(5)
C8 0.068(7) 0.061(8) 0.029(5) -0.013(6) -0.008(5) 0.009(5)
C9 0.039(5) 0.049(7) 0.037(5) -0.004(5) 0.005(4) 0.002(4)
C10 0.037(5) 0.037(6) 0.029(4) 0.005(4) 0.002(4) -0.008(4)
C11 0.033(5) 0.040(6) 0.032(5) -0.004(4) 0.002(4) -0.005(4)
C12 0.036(5) 0.040(6) 0.025(4) -0.002(4) -0.001(4) -0.007(4)
C13 0.031(4) 0.044(6) 0.031(4) -0.007(4) 0.000(4) -0.004(4)
C14 0.038(5) 0.047(7) 0.027(4) 0.000(4) 0.001(4) -0.001(4)
C15 0.039(5) 0.038(6) 0.041(5) -0.002(4) -0.001(4) -0.001(4)
C16 0.072(8) 0.080(9) 0.027(5) -0.003(7) -0.014(5) -0.002(5)
C17 0.063(7) 0.113(12) 0.031(5) -0.025(7) 0.008(5) 0.002(6)
C18 0.046(6) 0.063(8) 0.043(6) -0.016(5) 0.003(5) -0.001(5)
C19 0.083(15) 0.073(17) 0.107(18) 0.000 -0.012(14) 0.000
C20 0.29(5) 0.15(4) 0.09(2) 0.000 0.05(2) 0.000
Br1 0.0775(8) 0.0880(11) 0.0441(6) -0.0077(7) 0.0171(6) 0.0010(6)
Br2 0.0578(7) 0.0794(10) 0.0529(7) 0.0176(6) -0.0055(5) -0.0120(6)
Br3 0.0744(11) 0.0568(12) 0.0640(10) 0.000 0.0057(9) 0.000
Br4 0.171(2) 0.0764(16) 0.0471(10) 0.000 -0.0423(12) 0.000
Hg1 0.0461(3) 0.0649(4) 0.0433(3) -0.0102(2) 0.00130(17) -0.0057(2)
Hg2 0.0564(4) 0.0571(4) 0.0426(3) 0.000 -0.0175(3) 0.000
N1 0.041(4) 0.037(5) 0.047(5) -0.011(4) 0.003(4) -0.010(4)
N2 0.037(4) 0.052(6) 0.030(4) -0.002(4) 0.003(3) -0.006(3)
N3 0.035(4) 0.052(6) 0.033(4) -0.002(4) -0.004(3) -0.007(4)
N4 0.026(4) 0.044(5) 0.031(4) -0.001(3) -0.003(3) -0.006(3)
N5 0.028(4) 0.070(7) 0.041(4) 0.003(4) 0.000(3) -0.004(4)
N6 0.047(5) 0.048(6) 0.033(4) -0.003(4) -0.008(4) -0.005(4)
N7 0.14(2) 0.13(2) 0.083(14) 0.000 -0.011(15) 0.000

loop_
_atom_type_symbol
_atom_type_description
_atom_type_scat_dispersion_real
_atom_type_scat_dispersion_imag
_atom_type_scat_source
C C 0.0033 0.0016 'International Tables Vol C Tables 4.2.6.8 and 6.1.1.4'
H H 0.0000 0.0000 'International Tables Vol C Tables 4.2.6.8 and 6.1.1.4'
N N 0.0061 0.0033 'International Tables Vol C Tables 4.2.6.8 and 6.1.1.4'
Br Br -0.2901 2.4595 'International Tables Vol C Tables 4.2.6.8 and 6.1.1.4'
Hg Hg -2.3894 9.2266 'International Tables Vol C Tables 4.2.6.8 and 6.1.1.4'

loop_
_geom_angle_atom_site_label_1
_geom_angle_atom_site_label_2
_geom_angle_atom_site_label_3
_geom_angle_site_symmetry_1
_geom_angle_site_symmetry_3
_geom_angle
N1 C1 C2 . . 124.4(10)
N1 C1 H1 . . 117.8
C2 C1 H1 . . 117.8
C1 C2 C3 . . 119.2(10)
C1 C2 H2 . . 120.4
C3 C2 H2 . . 120.4
C4 C3 C2 . . 115.4(9)
C4 C3 C6 . . 124.4(9)
C2 C3 C6 . . 120.2(9)
C3 C4 C5 . . 120.4(9)
C3 C4 H4 . . 119.8
C5 C4 H4 . . 119.8
N1 C5 C4 . . 123.4(10)
N1 C5 H5 . . 118.3
C4 C5 H5 . . 118.3
C7 C6 C11 . . 118.1(9)
C7 C6 C3 . . 121.8(8)
C11 C6 C3 . . 120.0(8)
C6 C7 C8 . . 121.9(9)
C6 C7 H7 . . 119.0
C8 C7 H7 . . 119.0
C9 C8 C7 . . 119.8(9)
C9 C8 H8 . . 120.1
C7 C8 H8 . . 120.1
C8 C9 C10 . . 120.5(10)
C8 C9 H9 . . 119.8
C10 C9 H9 . . 119.8
C11 C10 C9 . . 118.9(8)
C11 C10 C12 . . 122.6(8)
C9 C10 C12 . . 118.3(9)
C10 C11 C6 . . 120.8(9)
C10 C11 H11 . . 119.6
C6 C11 H11 . . 119.6
N2 C12 N4 . . 108.3(7)
N2 C12 C10 . . 124.8(8)
N4 C12 C10 . . 126.9(8)
N3 C13 N4 . . 109.3(7)
N3 C13 C14 . . 124.0(8)
N4 C13 C14 . . 126.6(8)
C15 C14 C18 . . 118.2(9)
C15 C14 C13 . . 118.3(8)
C18 C14 C13 . . 123.5(9)
N6 C15 C14 . . 123.3(9)
N6 C15 H15 . . 118.3
C14 C15 H15 . . 118.3
N6 C16 C17 . . 121.5(10)
N6 C16 H16 . . 119.2
C17 C16 H16 . . 119.2
C16 C17 C18 . . 120.7(10)
C16 C17 H17 . . 119.6
C18 C17 H17 . . 119.6
C17 C18 C14 . . 117.4(10)
C17 C18 H18 . . 121.3
C14 C18 H18 . . 121.3
N7 C19 C20 . . 179(3)
C19 C20 H20A . . 109.5
C19 C20 H20B . . 109.5
H20A C20 H20B . . 109.5
C19 C20 H20C . . 109.5
H20A C20 H20C . . 109.5
H20B C20 H20C . . 109.5
N1 Hg1 Br1 5_666 . 115.0(2)
N1 Hg1 N2 5_666 . 86.9(3)
Br1 Hg1 N2 . . 105.5(2)
N1 Hg1 Br2 5_666 . 101.9(2)
Br1 Hg1 Br2 . . 137.73(5)
N2 Hg1 Br2 . . 95.95(18)
N6 Hg2 N6 . 7_575 80.0(4)
N6 Hg2 Br4 . . 105.57(18)
N6 Hg2 Br4 7_575 . 105.57(18)
N6 Hg2 Br3 . . 102.38(18)
N6 Hg2 Br3 7_575 . 102.38(18)
Br4 Hg2 Br3 . . 143.24(9)
C5 N1 C1 . . 117.2(9)
C5 N1 Hg1 . 5_666 123.3(7)
C1 N1 Hg1 . 5_666 119.5(7)
C12 N2 N3 . . 108.9(7)
C12 N2 Hg1 . . 129.1(6)
N3 N2 Hg1 . . 119.8(5)
C13 N3 N2 . . 107.1(7)
C12 N4 C13 . . 106.3(7)
C12 N4 N5 . . 129.8(7)
C13 N4 N5 . . 123.3(7)
N4 N5 H5A . . 108.6
N4 N5 H5B . . 108.1
H5A N5 H5B . . 110.3
C15 N6 C16 . . 118.7(9)
C15 N6 Hg2 . . 119.4(7)
C16 N6 Hg2 . . 120.6(7)

loop_
_geom_bond_atom_site_label_1
_geom_bond_atom_site_label_2
_geom_bond_site_symmetry_2
_geom_bond_distance
C1 N1 . 1.315(13)
C1 C2 . 1.368(15)
C1 H1 . 0.9300
C2 C3 . 1.406(13)
C2 H2 . 0.9300
C3 C4 . 1.379(14)
C3 C6 . 1.478(14)
C4 C5 . 1.386(14)
C4 H4 . 0.9300
C5 N1 . 1.303(12)
C5 H5 . 0.9300
C6 C7 . 1.375(13)
C6 C11 . 1.403(12)
C7 C8 . 1.381(15)
C7 H7 . 0.9300
C8 C9 . 1.361(13)
C8 H8 . 0.9300
C9 C10 . 1.406(12)
C9 H9 . 0.9300
C10 C11 . 1.386(13)
C10 C12 . 1.455(12)
C11 H11 . 0.9300
C12 N2 . 1.313(11)
C12 N4 . 1.356(10)
C13 N3 . 1.302(11)
C13 N4 . 1.375(11)
C13 C14 . 1.462(12)
C14 C15 . 1.384(13)
C14 C18 . 1.389(13)
C15 N6 . 1.314(11)
C15 H15 . 0.9300
C16 N6 . 1.339(14)
C16 C17 . 1.359(17)
C16 H16 . 0.9300
C17 C18 . 1.383(15)
C17 H17 . 0.9300
C18 H18 . 0.9300
C19 N7 . 1.06(3)
C19 C20 . 1.45(4)
C20 H20A . 0.9600
C20 H20B . 0.9600
C20 H20C . 0.9600
Br1 Hg1 . 2.4674(14)
Br2 Hg1 . 2.5115(13)
Br3 Hg2 . 2.4963(19)
Br4 Hg2 . 2.4505(19)
Hg1 N1 5_666 2.345(8)
Hg1 N2 . 2.484(8)
Hg2 N6 . 2.432(8)
Hg2 N6 7_575 2.432(8)
N1 Hg1 5_666 2.345(8)
N2 N3 . 1.376(10)
N4 N5 . 1.422(10)
N5 H5A . 0.9059
N5 H5B . 0.9007

loop_
_geom_hbond_atom_site_label_D
_geom_hbond_atom_site_label_H
_geom_hbond_atom_site_label_A
_geom_hbond_site_symmetry_A
_geom_hbond_distance_DH
_geom_hbond_distance_HA
_geom_hbond_distance_DA
_geom_hbond_angle_DHA
C7 H7 Br1 6_556 0.93 2.85 3.678(9) 149.6
N5 H5A Br3 6_557 0.91 2.78 3.599(10) 150.3
N5 H5B N3 6_557 0.90 2.39 3.153(10) 142.2

loop_
_geom_torsion_atom_site_label_1
_geom_torsion_atom_site_label_2
_geom_torsion_atom_site_label_3
_geom_torsion_atom_site_label_4
_geom_torsion_site_symmetry_1
_geom_torsion_site_symmetry_4
_geom_torsion
N1 C1 C2 C3 . . 0(2)
C1 C2 C3 C4 . . -2.1(17)
C1 C2 C3 C6 . . 179.7(11)
C2 C3 C4 C5 . . 3.6(16)
C6 C3 C4 C5 . . -178.3(10)
C3 C4 C5 N1 . . -2.9(17)
C4 C3 C6 C7 . . 176.1(11)
C2 C3 C6 C7 . . -5.9(16)
C4 C3 C6 C11 . . 0.0(16)
C2 C3 C6 C11 . . 178.0(10)
C11 C6 C7 C8 . . -1.3(17)
C3 C6 C7 C8 . . -177.5(11)
C6 C7 C8 C9 . . 1.9(19)
C7 C8 C9 C10 . . -1.3(18)
C8 C9 C10 C11 . . 0.2(16)
C8 C9 C10 C12 . . 175.3(10)
C9 C10 C11 C6 . . 0.4(15)
C12 C10 C11 C6 . . -174.5(9)
C7 C6 C11 C10 . . 0.2(15)
C3 C6 C11 C10 . . 176.4(9)
C11 C10 C12 N2 . . 127.0(11)
C9 C10 C12 N2 . . -48.0(15)
C11 C10 C12 N4 . . -52.9(15)
C9 C10 C12 N4 . . 132.2(11)
N3 C13 C14 C15 . . 38.0(15)
N4 C13 C14 C15 . . -141.9(10)
N3 C13 C14 C18 . . -141.0(11)
N4 C13 C14 C18 . . 39.1(17)
C18 C14 C15 N6 . . 3.1(16)
C13 C14 C15 N6 . . -176.0(10)
N6 C16 C17 C18 . . -1(2)
C16 C17 C18 C14 . . 2(2)
C15 C14 C18 C17 . . -2.3(17)
C13 C14 C18 C17 . . 176.7(11)
C4 C5 N1 C1 . . 0.3(16)
C4 C5 N1 Hg1 . 5_666 176.9(8)
C2 C1 N1 C5 . . 1.4(19)
C2 C1 N1 Hg1 . 5_666 -175.4(11)
N4 C12 N2 N3 . . 0.1(11)
C10 C12 N2 N3 . . -179.8(9)
N4 C12 N2 Hg1 . . 162.7(6)
C10 C12 N2 Hg1 . . -17.2(15)
N1 Hg1 N2 C12 5_666 . -38.1(9)
Br1 Hg1 N2 C12 . . 77.1(9)
Br2 Hg1 N2 C12 . . -139.7(8)
N1 Hg1 N2 N3 5_666 . 122.9(7)
Br1 Hg1 N2 N3 . . -122.0(6)
Br2 Hg1 N2 N3 . . 21.3(7)
N4 C13 N3 N2 . . 2.3(11)
C14 C13 N3 N2 . . -177.6(9)
C12 N2 N3 C13 . . -1.5(11)
Hg1 N2 N3 C13 . . -166.0(6)
N2 C12 N4 C13 . . 1.2(11)
C10 C12 N4 C13 . . -178.9(10)
N2 C12 N4 N5 . . 171.9(9)
C10 C12 N4 N5 . . -8.2(17)
N3 C13 N4 C12 . . -2.2(11)
C14 C13 N4 C12 . . 177.7(10)
N3 C13 N4 N5 . . -173.7(9)
C14 C13 N4 N5 . . 6.2(15)
C14 C15 N6 C16 . . -2.9(16)
C14 C15 N6 Hg2 . . -170.2(8)
C17 C16 N6 C15 . . 2.0(18)
C17 C16 N6 Hg2 . . 169.1(11)
N6 Hg2 N6 C15 7_575 . 87.7(8)
Br4 Hg2 N6 C15 . . -168.8(7)
Br3 Hg2 N6 C15 . . -12.9(8)
N6 Hg2 N6 C16 7_575 . -79.4(9)
Br4 Hg2 N6 C16 . . 24.2(9)
Br3 Hg2 N6 C16 . . -180.0(8)
